data_1511028
loop_
_publ_author_name
'Voronkov, A.A.'
'Pyatenko, Yu.A.'

_publ_section_title
;
 X-ray diffraction study of the atomic structure of stillwellite Ce B O
 (Si O4)
;
_journal_name_full Kristallografiya
_journal_page_first 258
_journal_page_last 265
_journal_volume 12
_journal_year 1967
_chemical_formula_sum 'B Ce O5 Si'
_chemical_name_systematic 'Ce B O (Si O4)'
_space_group_IT_number 144
_symmetry_space_group_name_Hall 'P 31'
_symmetry_space_group_name_H-M 'P 31'
_cell_angle_alpha 90
_cell_angle_beta 90
_cell_angle_gamma 120
_cell_formula_units_Z 3
_cell_length_a 6.85
_cell_length_b 6.85
_cell_length_c 6.7
_cell_volume 272.262
_citation_journal_id_ASTM KRISAJ
_cod_data_source_file boron0-1_111.cif
_cod_data_source_block B1Ce1O5Si1
_cod_original_cell_volume 272.2617
_cod_original_formula_sum 'B1 Ce1 O5 Si1'
_cod_database_code 1511028

loop_
_symmetry_equiv_pos_as_xyz
x,y,z
-y,x-y,z+1/3
-x+y,-x,z+2/3

loop_
_atom_site_label
_atom_site_type_symbol
_atom_site_fract_x
_atom_site_fract_y
_atom_site_fract_z
_atom_site_occupancy
_atom_site_U_iso_or_equiv
O1 O-2 0.339 0.194 0.023 1 0.0
Si1 Si+4 0.585 0 0.5 1 0.0
B1 B+3 0.113 0 0.973 1 0.0
O2 O-2 0.195 0.339 0.31 1 0.0
O5 O-2 0.051 0.051 0.781 1 0.0
O3 O-2 0.613 0.464 0.32 1 0.0
Ce1 Ce+3 0.587 0 0 1 0.0
O4 O-2 0.464 0.614 0.014 1 0.0
